data_4036429
loop_
_publ_author_name
'Chen, Jijun'
'Shao, Ying'
'Zheng, Hao'
'Cheng, Jiang'
'Wan, Xiaobing'

_publ_section_title
;
 Metal-Free Coupling of 2-Vinylphenols and Carboxylic Acids: An Access to
 3-Acyloxy-2,3-dihydrobenzofurans.
;
_journal_issue 21
_journal_name_full 'The Journal of organic chemistry'
_journal_page_first 10734
_journal_page_last 10741
_journal_paper_doi 10.1021/acs.joc.5b01941
_journal_volume 80
_journal_year 2015
_chemical_formula_moiety 'C16 H14 O4'
_chemical_formula_sum 'C16 H14 O4'
_chemical_formula_weight 270.27
_space_group_IT_number 61
_space_group_name_Hall '-P 2ac 2ab'
_space_group_name_H-M_alt 'P b c a'
_symmetry_cell_setting orthorhombic
_symmetry_space_group_name_Hall '-P 2ac 2ab'
_symmetry_space_group_name_H-M 'P b c a'
_atom_sites_solution_hydrogens geom
_atom_sites_solution_primary direct
_atom_sites_solution_secondary difmap
_audit_creation_method SHELXL-97
_cell_angle_alpha 90.00
_cell_angle_beta 90.00
_cell_angle_gamma 90.00
_cell_formula_units_Z 8
_cell_length_a 11.3083(6)
_cell_length_b 7.5075(4)
_cell_length_c 30.7521(18)
_cell_measurement_reflns_used 5422
_cell_measurement_temperature 153(2)
_cell_measurement_theta_max 27.56
_cell_measurement_theta_min 2.65
_cell_volume 2610.8(2)
_computing_cell_refinement 'Bruker SAINT'
_computing_data_collection 'Bruker APEX2'
_computing_data_reduction 'Bruker SAINT'
_computing_molecular_graphics 'Bruker SHELXTL'
_computing_publication_material 'Bruker SHELXTL'
_computing_structure_refinement 'SHELXL-97 (Sheldrick, 1997)'
_computing_structure_solution 'SHELXS-97 (Sheldrick, 1990)'
_diffrn_ambient_temperature 153(2)
_diffrn_measured_fraction_theta_full 0.998
_diffrn_measured_fraction_theta_max 0.998
_diffrn_measurement_device_type 'Bruker APEX-II CCD'
_diffrn_measurement_method '\f and \w scans'
_diffrn_radiation_monochromator graphite
_diffrn_radiation_source 'fine-focus sealed tube'
_diffrn_radiation_type MoK\a
_diffrn_radiation_wavelength 0.71073
_diffrn_reflns_av_R_equivalents 0.0659
_diffrn_reflns_av_sigmaI/netI 0.0507
_diffrn_reflns_limit_h_max 11
_diffrn_reflns_limit_h_min -15
_diffrn_reflns_limit_k_max 9
_diffrn_reflns_limit_k_min -9
_diffrn_reflns_limit_l_max 41
_diffrn_reflns_limit_l_min -40
_diffrn_reflns_number 23042
_diffrn_reflns_theta_full 28.29
_diffrn_reflns_theta_max 28.29
_diffrn_reflns_theta_min 2.65
_exptl_absorpt_coefficient_mu 0.099
_exptl_absorpt_correction_T_max 0.9961
_exptl_absorpt_correction_T_min 0.9747
_exptl_absorpt_correction_type multi-scan
_exptl_absorpt_process_details 'Jacobson, R. (1998) Private communication'
_exptl_crystal_colour colourless
_exptl_crystal_density_diffrn 1.375
_exptl_crystal_density_method 'not measured'
_exptl_crystal_description block
_exptl_crystal_F_000 1136
_exptl_crystal_size_max 0.26
_exptl_crystal_size_mid 0.25
_exptl_crystal_size_min 0.04
_refine_diff_density_max 0.296
_refine_diff_density_min -0.249
_refine_diff_density_rms 0.058
_refine_ls_extinction_method none
_refine_ls_goodness_of_fit_ref 1.071
_refine_ls_hydrogen_treatment constr
_refine_ls_matrix_type full
_refine_ls_number_parameters 182
_refine_ls_number_reflns 3223
_refine_ls_number_restraints 0
_refine_ls_restrained_S_all 1.071
_refine_ls_R_factor_all 0.0956
_refine_ls_R_factor_gt 0.0563
_refine_ls_shift/su_max 0.000
_refine_ls_shift/su_mean 0.000
_refine_ls_structure_factor_coef Fsqd
_refine_ls_weighting_details 'calc w=1/[\s^2^(Fo^2^)+(0.0448P)^2^+1.8303P] where P=(Fo^2^+2Fc^2^)/3'
_refine_ls_weighting_scheme calc
_refine_ls_wR_factor_gt 0.1135
_refine_ls_wR_factor_ref 0.1273
_reflns_number_gt 2207
_reflns_number_total 3223
_reflns_threshold_expression >2sigma(I)
_cod_data_source_file jo5b01941_si_001.cif
_cod_data_source_block b150402aa_0ma_a
_cod_depositor_comments
;
The following automatic conversions were performed:

data item '_symmetry_cell_setting' value 'Orthorhombic' was changed
to 'orthorhombic' in accordance with the
/home/saulius/struct/COD-crude-data/automatic-downloads/DataCite-retrospective/ACS/depositions/lib/dictionaries/cif_core.dic
dictionary named 'cif_core.dic' version 2.4.2 last updated on
2011-04-26.

Automatic conversion script
Id: cif_fix_values 6909 2019-04-08 15:41:33Z antanas 
;
_cod_database_code 4036429

loop_
_symmetry_equiv_pos_as_xyz
'x, y, z'
'-x+1/2, -y, z+1/2'
'-x, y+1/2, -z+1/2'
'x+1/2, -y+1/2, -z'
'-x, -y, -z'
'x-1/2, y, -z-1/2'
'x, -y-1/2, z-1/2'
'-x-1/2, y-1/2, z'

loop_
_atom_site_label
_atom_site_type_symbol
_atom_site_fract_x
_atom_site_fract_y
_atom_site_fract_z
_atom_site_U_iso_or_equiv
_atom_site_adp_type
_atom_site_occupancy
_atom_site_symmetry_multiplicity
_atom_site_calc_flag
_atom_site_refinement_flags
O1 O 0.67010(12) 0.2213(2) 0.30239(4) 0.0302(4) Uani 1 1 d .
O2 O 0.56725(11) 0.35639(17) 0.40271(4) 0.0208(3) Uani 1 1 d .
O3 O 0.72151(13) 0.5332(2) 0.41852(4) 0.0313(4) Uani 1 1 d .
O4 O 0.59883(12) 0.23464(19) 0.60601(4) 0.0271(3) Uani 1 1 d .
C1 C 0.58378(17) 0.4098(2) 0.35749(6) 0.0213(4) Uani 1 1 d .
H1 H 0.5790 0.5422 0.3543 0.026 Uiso 1 1 calc R
C2 C 0.49285(17) 0.3199(3) 0.33013(6) 0.0213(4) Uani 1 1 d .
C3 C 0.37093(19) 0.3261(3) 0.33150(7) 0.0319(5) Uani 1 1 d .
H3 H 0.3310 0.3979 0.3523 0.038 Uiso 1 1 calc R
C4 C 0.3080(2) 0.2240(3) 0.30146(8) 0.0418(6) Uani 1 1 d .
H4 H 0.2240 0.2259 0.3018 0.050 Uiso 1 1 calc R
C5 C 0.3671(2) 0.1193(3) 0.27105(7) 0.0381(6) Uani 1 1 d .
H5 H 0.3225 0.0507 0.2509 0.046 Uiso 1 1 calc R
C6 C 0.4895(2) 0.1130(3) 0.26943(7) 0.0325(5) Uani 1 1 d .
H6 H 0.5303 0.0423 0.2486 0.039 Uiso 1 1 calc R
C7 C 0.54874(17) 0.2149(3) 0.29971(6) 0.0222(4) Uani 1 1 d .
C8 C 0.70014(17) 0.3375(3) 0.33819(6) 0.0249(4) Uani 1 1 d .
H8A H 0.7501 0.4372 0.3278 0.030 Uiso 1 1 calc R
H8B H 0.7447 0.2708 0.3606 0.030 Uiso 1 1 calc R
C9 C 0.64504(17) 0.4314(2) 0.43063(6) 0.0201(4) Uani 1 1 d .
C10 C 0.62678(16) 0.3749(2) 0.47610(6) 0.0167(4) Uani 1 1 d .
C11 C 0.70498(16) 0.4397(2) 0.50752(6) 0.0199(4) Uani 1 1 d .
H11 H 0.7669 0.5182 0.4992 0.024 Uiso 1 1 calc R
C12 C 0.69299(16) 0.3906(3) 0.55030(6) 0.0213(4) Uani 1 1 d .
H12 H 0.7466 0.4350 0.5715 0.026 Uiso 1 1 calc R
C13 C 0.60248(16) 0.2760(2) 0.56270(6) 0.0183(4) Uani 1 1 d .
C14 C 0.52244(16) 0.2123(2) 0.53205(6) 0.0177(4) Uani 1 1 d .
H14 H 0.4599 0.1352 0.5405 0.021 Uiso 1 1 calc R
C15 C 0.53552(16) 0.2634(2) 0.48886(6) 0.0176(4) Uani 1 1 d .
H15 H 0.4810 0.2211 0.4677 0.021 Uiso 1 1 calc R
C16 C 0.5163(2) 0.1026(3) 0.61956(7) 0.0321(5) Uani 1 1 d .
H16A H 0.4360 0.1415 0.6123 0.048 Uiso 1 1 calc R
H16B H 0.5228 0.0852 0.6511 0.048 Uiso 1 1 calc R
H16C H 0.5334 -0.0098 0.6046 0.048 Uiso 1 1 calc R

loop_
_atom_site_aniso_label
_atom_site_aniso_U_11
_atom_site_aniso_U_22
_atom_site_aniso_U_33
_atom_site_aniso_U_23
_atom_site_aniso_U_13
_atom_site_aniso_U_12
O1 0.0303(8) 0.0361(8) 0.0241(8) -0.0074(6) 0.0024(6) 0.0036(7)
O2 0.0281(7) 0.0221(7) 0.0122(6) 0.0003(5) -0.0006(5) -0.0019(6)
O3 0.0421(9) 0.0328(8) 0.0189(7) 0.0020(6) 0.0029(6) -0.0152(7)
O4 0.0342(8) 0.0318(8) 0.0153(7) 0.0057(6) 0.0007(6) -0.0074(7)
C1 0.0331(11) 0.0165(9) 0.0143(9) 0.0028(7) -0.0013(8) -0.0001(8)
C2 0.0284(11) 0.0192(10) 0.0163(9) 0.0036(8) -0.0031(8) 0.0013(8)
C3 0.0301(11) 0.0373(13) 0.0283(11) 0.0008(10) -0.0034(9) 0.0067(10)
C4 0.0305(12) 0.0509(15) 0.0440(14) -0.0017(12) -0.0130(11) -0.0013(11)
C5 0.0457(14) 0.0386(13) 0.0300(12) -0.0030(10) -0.0172(11) -0.0063(11)
C6 0.0522(14) 0.0277(11) 0.0177(10) -0.0035(9) -0.0057(10) 0.0003(10)
C7 0.0307(11) 0.0192(10) 0.0168(9) 0.0039(8) -0.0011(8) 0.0030(8)
C8 0.0276(11) 0.0221(10) 0.0249(11) 0.0009(8) 0.0001(8) -0.0025(9)
C9 0.0259(10) 0.0167(9) 0.0175(9) -0.0020(8) 0.0007(8) 0.0004(8)
C10 0.0203(9) 0.0143(9) 0.0154(9) -0.0014(7) 0.0005(7) 0.0025(8)
C11 0.0204(9) 0.0184(9) 0.0209(10) -0.0012(7) 0.0030(8) -0.0034(8)
C12 0.0221(10) 0.0233(10) 0.0183(10) -0.0026(8) -0.0036(8) -0.0041(8)
C13 0.0219(10) 0.0177(9) 0.0151(9) 0.0006(7) 0.0016(7) 0.0034(8)
C14 0.0185(9) 0.0144(9) 0.0201(10) -0.0009(7) 0.0032(7) -0.0017(8)
C15 0.0191(9) 0.0150(9) 0.0186(9) -0.0032(7) -0.0029(7) 0.0004(8)
C16 0.0419(13) 0.0314(12) 0.0230(11) 0.0074(9) 0.0076(10) -0.0068(10)

loop_
_atom_type_symbol
_atom_type_description
_atom_type_scat_dispersion_real
_atom_type_scat_dispersion_imag
_atom_type_scat_source
C C 0.0033 0.0016 'International Tables Vol C Tables 4.2.6.8 and 6.1.1.4'
H H 0.0000 0.0000 'International Tables Vol C Tables 4.2.6.8 and 6.1.1.4'
O O 0.0106 0.0060 'International Tables Vol C Tables 4.2.6.8 and 6.1.1.4'

loop_
_geom_angle_atom_site_label_1
_geom_angle_atom_site_label_2
_geom_angle_atom_site_label_3
_geom_angle
C7 O1 C8 107.53(14)
C9 O2 C1 114.02(14)
C13 O4 C16 117.56(15)
O2 C1 C2 108.96(15)
O2 C1 C8 112.29(15)
C2 C1 C8 102.24(15)
O2 C1 H1 111.0
C2 C1 H1 111.0
C8 C1 H1 111.0
C7 C2 C3 119.93(19)
C7 C2 C1 109.04(17)
C3 C2 C1 131.03(19)
C2 C3 C4 118.1(2)
C2 C3 H3 121.0
C4 C3 H3 121.0
C5 C4 C3 120.7(2)
C5 C4 H4 119.7
C3 C4 H4 119.7
C6 C5 C4 121.5(2)
C6 C5 H5 119.2
C4 C5 H5 119.2
C7 C6 C5 116.2(2)
C7 C6 H6 121.9
C5 C6 H6 121.9
O1 C7 C2 113.41(17)
O1 C7 C6 122.99(18)
C2 C7 C6 123.60(19)
O1 C8 C1 107.76(15)
O1 C8 H8A 110.2
C1 C8 H8A 110.2
O1 C8 H8B 110.2
C1 C8 H8B 110.2
H8A C8 H8B 108.5
O3 C9 O2 122.13(17)
O3 C9 C10 124.87(17)
O2 C9 C10 113.00(16)
C15 C10 C11 119.06(16)
C15 C10 C9 123.11(16)
C11 C10 C9 117.82(16)
C12 C11 C10 120.45(17)
C12 C11 H11 119.8
C10 C11 H11 119.8
C11 C12 C13 120.11(17)
C11 C12 H12 119.9
C13 C12 H12 119.9
O4 C13 C12 115.44(16)
O4 C13 C14 124.18(17)
C12 C13 C14 120.38(17)
C15 C14 C13 118.89(17)
C15 C14 H14 120.6
C13 C14 H14 120.6
C10 C15 C14 121.09(17)
C10 C15 H15 119.5
C14 C15 H15 119.5
O4 C16 H16A 109.5
O4 C16 H16B 109.5
H16A C16 H16B 109.5
O4 C16 H16C 109.5
H16A C16 H16C 109.5
H16B C16 H16C 109.5

loop_
_geom_bond_atom_site_label_1
_geom_bond_atom_site_label_2
_geom_bond_distance
O1 C7 1.376(2)
O1 C8 1.445(2)
O2 C9 1.352(2)
O2 C1 1.460(2)
O3 C9 1.213(2)
O4 C13 1.368(2)
O4 C16 1.424(2)
C1 C2 1.490(3)
C1 C8 1.542(3)
C1 H1 1.0000
C2 C7 1.377(3)
C2 C3 1.380(3)
C3 C4 1.395(3)
C3 H3 0.9500
C4 C5 1.393(3)
C4 H4 0.9500
C5 C6 1.386(3)
C5 H5 0.9500
C6 C7 1.379(3)
C6 H6 0.9500
C8 H8A 0.9900
C8 H8B 0.9900
C9 C10 1.476(3)
C10 C15 1.386(3)
C10 C11 1.397(3)
C11 C12 1.373(3)
C11 H11 0.9500
C12 C13 1.390(3)
C12 H12 0.9500
C13 C14 1.392(3)
C14 C15 1.390(3)
C14 H14 0.9500
C15 H15 0.9500
C16 H16A 0.9800
C16 H16B 0.9800
C16 H16C 0.9800
